data_4337559
loop_
_publ_author_name
'Werrett, Melissa V.'
'Muzzioli, Sara'
'Wright, Phillip J.'
'Palazzi, Antonio'
'Raiteri, Paolo'
'Zacchini, Stefano'
'Massi, Massimiliano'
'Stagni, Stefano'

_publ_section_title
;
 Proton-induced reversible modulation of the luminescent output of
 rhenium(I), iridium(III), and ruthenium(II) tetrazolate complexes.
;
_journal_issue 1
_journal_name_full 'Inorganic chemistry'
_journal_page_first 229
_journal_page_last 243
_journal_paper_doi 10.1021/ic402187e
_journal_volume 53
_journal_year 2014
_chemical_formula_sum 'C24 H16.5 F3 N6 O6.25 Re S'
_chemical_formula_weight 764.19
_chemical_name_systematic
; 
 ? 
;
_space_group_IT_number 15
_symmetry_cell_setting monoclinic
_symmetry_space_group_name_Hall '-C 2yc'
_symmetry_space_group_name_H-M 'C 1 2/c 1'
_atom_sites_solution_hydrogens geom
_atom_sites_solution_primary direct
_atom_sites_solution_secondary difmap
_audit_creation_method SHELXL-97
_cell_angle_alpha 90.00
_cell_angle_beta 118.0780(10)
_cell_angle_gamma 90.00
_cell_formula_units_Z 8
_cell_length_a 26.563(3)
_cell_length_b 19.134(2)
_cell_length_c 12.9609(14)
_cell_measurement_reflns_used 9705
_cell_measurement_temperature 294(2)
_cell_measurement_theta_max 24.1145
_cell_measurement_theta_min 2.553
_cell_volume 5812.2(11)
_computing_cell_refinement 'APEX2 (Bruker AXS, 2006)'
_computing_data_collection 'APEX2 (Bruker AXS, 2006)'
_computing_data_reduction 'SAINT (Bruker AXS, 2004)'
_computing_molecular_graphics 'ORTEPII (Johnson, 1996)'
_computing_publication_material 'XCIF (Bruker AXS, 2001)'
_computing_structure_refinement 'SHELXL-97 (Sheldrick, 1997)'
_computing_structure_solution 'SHELXS-97 (Sheldrick, 1990)'
_diffrn_ambient_temperature 294(2)
_diffrn_measured_fraction_theta_full 0.999
_diffrn_measured_fraction_theta_max 0.999
_diffrn_measurement_device_type 'CCD area detector'
_diffrn_measurement_method 'phi and omega scans'
_diffrn_radiation_monochromator graphite
_diffrn_radiation_source 'fine-focus sealed tube'
_diffrn_radiation_type MoK\a
_diffrn_radiation_wavelength 0.71073
_diffrn_reflns_av_R_equivalents 0.0407
_diffrn_reflns_av_sigmaI/netI 0.0293
_diffrn_reflns_limit_h_max 32
_diffrn_reflns_limit_h_min -32
_diffrn_reflns_limit_k_max 23
_diffrn_reflns_limit_k_min -23
_diffrn_reflns_limit_l_max 15
_diffrn_reflns_limit_l_min -15
_diffrn_reflns_number 28652
_diffrn_reflns_theta_full 25.51
_diffrn_reflns_theta_max 25.51
_diffrn_reflns_theta_min 1.74
_exptl_absorpt_coefficient_mu 4.321
_exptl_absorpt_correction_T_max 0.6718
_exptl_absorpt_correction_T_min 0.5448
_exptl_absorpt_correction_type empirical
_exptl_absorpt_process_details
; 
 Data were corrected for Lorentz polarization and absorption
 effects (empirical absorption correction SADABS).
 R(int) =  0.1116 (selected reflections only, before parameter refinement)
 R(int) =  0.0509 (selected reflections only, after parameter refinement)
;
_exptl_crystal_colour pale-yellow
_exptl_crystal_density_diffrn 1.747
_exptl_crystal_density_method 'not measured'
_exptl_crystal_description prism
_exptl_crystal_F_000 2964
_exptl_crystal_size_max 0.16
_exptl_crystal_size_mid 0.13
_exptl_crystal_size_min 0.10
_refine_diff_density_max 0.826
_refine_diff_density_min -0.469
_refine_diff_density_rms 0.082
_refine_ls_extinction_method none
_refine_ls_goodness_of_fit_ref 1.033
_refine_ls_hydrogen_treatment mixed
_refine_ls_matrix_type full
_refine_ls_number_parameters 384
_refine_ls_number_reflns 5407
_refine_ls_number_restraints 30
_refine_ls_restrained_S_all 1.061
_refine_ls_R_factor_all 0.0360
_refine_ls_R_factor_gt 0.0257
_refine_ls_shift/su_max 0.002
_refine_ls_shift/su_mean 0.000
_refine_ls_structure_factor_coef Fsqd
_refine_ls_weighting_details 'calc w=1/[\s^2^(Fo^2^)+(0.0324P)^2^+7.8510P] where P=(Fo^2^+2Fc^2^)/3'
_refine_ls_weighting_scheme calc
_refine_ls_wR_factor_gt 0.0621
_refine_ls_wR_factor_ref 0.0677
_reflns_number_gt 4508
_reflns_number_total 5407
_reflns_threshold_expression >2sigma(I)
_cod_data_source_file ic402187e_si_002.cif
_cod_data_source_block c2c_RX4
_cod_depositor_comments
;
The following automatic conversions were performed:

'_symmetry_cell_setting' value 'Monoclinic' changed to 'monoclinic'
according to
/usr/data/users/saulius/automatic-downloads/current/ACS/lib/dictionaries/cif_core.dic
dictionary named 'cif_core.dic' version 2.4.2 from 2011-04-26.

Automatic conversion script
Id: cif_fix_values 2281 2013-09-26 08:29:07Z andrius 
;
_cod_original_sg_symbol_H-M C2/c
_cod_original_formula_sum 'C24 H16.50 F3 N6 O6.25 Re S'
_cod_database_code 4337559

loop_
_symmetry_equiv_pos_as_xyz
'x, y, z'
'-x, y, -z+1/2'
'x+1/2, y+1/2, z'
'-x+1/2, y+1/2, -z+1/2'
'-x, -y, -z'
'x, -y, z-1/2'
'-x+1/2, -y+1/2, -z'
'x+1/2, -y+1/2, z-1/2'

loop_
_atom_site_label
_atom_site_type_symbol
_atom_site_fract_x
_atom_site_fract_y
_atom_site_fract_z
_atom_site_U_iso_or_equiv
_atom_site_adp_type
_atom_site_occupancy
_atom_site_symmetry_multiplicity
_atom_site_calc_flag
_atom_site_refinement_flags
_atom_site_disorder_assembly
_atom_site_disorder_group
C3 C 0.0474(2) 0.2220(3) 0.6217(4) 0.0618(12) Uani 1 1 d . . .
C2 C -0.0051(2) 0.2652(3) 0.4020(4) 0.0604(12) Uani 1 1 d . . .
C1 C 0.0157(2) 0.3575(3) 0.5751(5) 0.0745(15) Uani 1 1 d . . .
C4 C 0.22489(17) 0.3255(2) 0.8318(3) 0.0430(9) Uani 1 1 d . . .
C5 C 0.28306(19) 0.3042(2) 0.9136(4) 0.0462(10) Uani 1 1 d . . .
C6 C 0.2962(2) 0.2335(2) 0.9298(4) 0.0511(10) Uani 1 1 d . . .
H6 H 0.2681 0.2004 0.8897 0.061 Uiso 1 1 calc R . .
C7 C 0.3511(2) 0.2126(3) 1.0053(4) 0.0632(13) Uani 1 1 d . . .
H7 H 0.3599 0.1652 1.0166 0.076 Uiso 1 1 calc R . .
C8 C 0.3924(2) 0.2608(3) 1.0632(5) 0.0744(15) Uani 1 1 d . . .
H8 H 0.4295 0.2464 1.1130 0.089 Uiso 1 1 calc R . .
C9 C 0.3795(2) 0.3305(3) 1.0484(5) 0.0913(19) Uani 1 1 d . . .
H9 H 0.4079 0.3631 1.0894 0.110 Uiso 1 1 calc R . .
C10 C 0.3254(2) 0.3529(3) 0.9740(5) 0.0744(15) Uani 1 1 d . . .
H10 H 0.3171 0.4004 0.9642 0.089 Uiso 1 1 calc R . .
C11 C 0.1356(2) 0.1707(2) 0.5230(4) 0.0581(12) Uani 1 1 d . . .
H11 H 0.1228 0.1459 0.5678 0.070 Uiso 1 1 calc R . .
C12 C 0.1716(2) 0.1377(3) 0.4891(5) 0.0721(15) Uani 1 1 d . . .
H12 H 0.1825 0.0915 0.5106 0.086 Uiso 1 1 calc R . .
C13 C 0.1907(2) 0.1726(3) 0.4248(5) 0.0709(14) Uani 1 1 d . . .
H13 H 0.2151 0.1506 0.4021 0.085 Uiso 1 1 calc R . .
C14 C 0.17419(19) 0.2421(2) 0.3916(4) 0.0540(11) Uani 1 1 d . . .
C15 C 0.13778(17) 0.2724(2) 0.4290(3) 0.0420(9) Uani 1 1 d . . .
C16 C 0.11859(16) 0.3428(2) 0.3980(3) 0.0421(9) Uani 1 1 d . . .
C17 C 0.1351(2) 0.3802(2) 0.3261(4) 0.0545(11) Uani 1 1 d . . .
C18 C 0.1724(2) 0.3483(3) 0.2894(5) 0.0714(15) Uani 1 1 d . . .
H18 H 0.1838 0.3732 0.2423 0.086 Uiso 1 1 calc R . .
C19 C 0.1914(3) 0.2829(3) 0.3216(5) 0.0738(15) Uani 1 1 d . . .
H19 H 0.2164 0.2636 0.2978 0.089 Uiso 1 1 calc R . .
C20 C 0.1139(2) 0.4479(3) 0.2962(4) 0.0687(14) Uani 1 1 d . . .
H20 H 0.1230 0.4744 0.2472 0.082 Uiso 1 1 calc R . .
C21 C 0.0804(2) 0.4751(2) 0.3378(5) 0.0707(14) Uani 1 1 d . . .
H21 H 0.0670 0.5207 0.3187 0.085 Uiso 1 1 calc R . .
C22 C 0.0655(2) 0.4351(2) 0.4094(4) 0.0634(13) Uani 1 1 d . . .
H22 H 0.0422 0.4546 0.4374 0.076 Uiso 1 1 calc R . .
C23 C 0.2050(3) 0.0206(3) 0.7848(5) 0.0855(18) Uani 1 1 d . . .
F1 F 0.16417(18) -0.0183(3) 0.7784(4) 0.1446(18) Uani 1 1 d U . .
F2 F 0.2069(2) 0.0132(2) 0.6856(3) 0.1454(17) Uani 1 1 d U . .
F3 F 0.1909(2) 0.0868(2) 0.7870(4) 0.1362(16) Uani 1 1 d U . .
N1 N 0.18787(15) 0.28835(17) 0.7411(3) 0.0459(8) Uani 1 1 d . . .
N2 N 0.14044(14) 0.32820(17) 0.6916(3) 0.0429(7) Uani 1 1 d . . .
N3 N 0.14615(15) 0.38687(18) 0.7463(3) 0.0487(8) Uani 1 1 d . . .
N4 N 0.19934(15) 0.38513(18) 0.8339(3) 0.0464(8) Uani 1 1 d D . .
H4 H 0.2129(17) 0.4204(16) 0.882(3) 0.056 Uiso 1 1 d D . .
N5 N 0.11848(14) 0.23710(17) 0.4940(3) 0.0423(7) Uani 1 1 d . . .
N6 N 0.08389(14) 0.36929(16) 0.4387(3) 0.0455(8) Uani 1 1 d . . .
O3 O 0.03717(18) 0.1763(2) 0.6664(4) 0.0946(13) Uani 1 1 d . . .
O2 O -0.04486(17) 0.2458(3) 0.3218(3) 0.0994(13) Uani 1 1 d . . .
O1 O -0.01128(19) 0.3960(3) 0.5965(5) 0.1192(17) Uani 1 1 d . . .
O4 O 0.28097(16) -0.07140(16) 0.8872(3) 0.0685(9) Uani 1 1 d . . .
O5 O 0.3109(2) 0.0492(2) 0.9055(4) 0.1076(15) Uani 1 1 d . . .
O6 O 0.25982(15) 0.00814(16) 1.0050(3) 0.0657(9) Uani 1 1 d . . .
Re1 Re 0.061623(7) 0.295449(9) 0.539062(14) 0.04396(7) Uani 1 1 d . . .
S1 S 0.27216(5) -0.00055(6) 0.90815(10) 0.0552(3) Uani 1 1 d . . .
O100 O 0.0069(18) -0.034(2) 0.563(3) 0.238(12) Uiso 0.25 1 d PDU A -1
C101 C 0.028(2) -0.001(3) 0.491(4) 0.232(12) Uiso 0.25 1 d PDU A -1
H10A H 0.0619 -0.0298 0.5158 0.278 Uiso 0.25 1 calc PR A -1
H10B H 0.0423 0.0413 0.5367 0.278 Uiso 0.25 1 calc PR A -1
C102 C 0.025(2) 0.026(3) 0.377(4) 0.218(15) Uiso 0.25 1 d PDU A -1
H10C H 0.0539 0.0599 0.3944 0.327 Uiso 0.25 1 calc PR A -1
H10D H -0.0121 0.0469 0.3306 0.327 Uiso 0.25 1 calc PR A -1
H10E H 0.0295 -0.0124 0.3350 0.327 Uiso 0.25 1 calc PR A -1
C103 C 0.016(2) -0.063(3) 0.672(4) 0.239(13) Uiso 0.25 1 d PDU A -1
H10F H 0.0572 -0.0693 0.7084 0.287 Uiso 0.25 1 calc PR A -1
H10G H 0.0009 -0.1091 0.6460 0.287 Uiso 0.25 1 calc PR A -1
C104 C 0.009(4) -0.059(2) 0.783(5) 0.242(15) Uiso 0.25 1 d PDU A -1
H10H H 0.0166 -0.1041 0.8194 0.363 Uiso 0.25 1 calc PR A -1
H10I H -0.0289 -0.0448 0.7625 0.363 Uiso 0.25 1 calc PR A -1
H10J H 0.0358 -0.0257 0.8361 0.363 Uiso 0.25 1 calc PR A -1

loop_
_atom_site_aniso_label
_atom_site_aniso_U_11
_atom_site_aniso_U_22
_atom_site_aniso_U_33
_atom_site_aniso_U_23
_atom_site_aniso_U_13
_atom_site_aniso_U_12
C3 0.061(3) 0.075(3) 0.048(3) -0.002(2) 0.024(2) -0.009(2)
C2 0.058(3) 0.062(3) 0.051(3) 0.004(2) 0.018(2) 0.002(2)
C1 0.061(3) 0.083(4) 0.090(4) -0.015(3) 0.044(3) 0.003(3)
C4 0.051(2) 0.043(2) 0.039(2) -0.0019(18) 0.024(2) -0.0021(19)
C5 0.050(2) 0.053(3) 0.037(2) -0.0036(18) 0.0208(19) -0.0016(19)
C6 0.057(3) 0.051(3) 0.050(3) 0.000(2) 0.029(2) 0.000(2)
C7 0.064(3) 0.066(3) 0.064(3) 0.007(2) 0.034(3) 0.011(3)
C8 0.050(3) 0.090(4) 0.065(3) 0.002(3) 0.012(3) 0.013(3)
C9 0.061(4) 0.085(4) 0.092(4) -0.017(3) 0.006(3) -0.010(3)
C10 0.065(3) 0.060(3) 0.077(4) -0.008(3) 0.017(3) -0.003(3)
C11 0.076(3) 0.045(3) 0.048(3) 0.006(2) 0.025(2) 0.013(2)
C12 0.092(4) 0.053(3) 0.068(3) 0.006(2) 0.036(3) 0.026(3)
C13 0.075(4) 0.068(3) 0.068(3) -0.010(3) 0.033(3) 0.027(3)
C14 0.053(3) 0.064(3) 0.047(2) -0.010(2) 0.025(2) 0.004(2)
C15 0.043(2) 0.043(2) 0.031(2) -0.0040(16) 0.0107(17) 0.0014(18)
C16 0.041(2) 0.044(2) 0.037(2) -0.0026(17) 0.0156(18) -0.0034(17)
C17 0.061(3) 0.050(3) 0.046(2) -0.003(2) 0.020(2) -0.012(2)
C18 0.089(4) 0.082(4) 0.064(3) -0.007(3) 0.053(3) -0.020(3)
C19 0.079(4) 0.087(4) 0.076(4) -0.008(3) 0.053(3) 0.000(3)
C20 0.084(4) 0.059(3) 0.057(3) 0.004(2) 0.028(3) -0.017(3)
C21 0.083(4) 0.040(3) 0.071(3) 0.017(2) 0.021(3) 0.004(2)
C22 0.068(3) 0.042(2) 0.072(3) 0.005(2) 0.027(3) 0.011(2)
C23 0.117(5) 0.064(4) 0.060(3) 0.005(3) 0.028(3) -0.003(3)
F1 0.078(3) 0.161(4) 0.132(3) 0.031(3) -0.002(2) -0.019(3)
F2 0.218(5) 0.139(3) 0.053(2) 0.011(2) 0.042(3) 0.014(3)
F3 0.160(4) 0.098(3) 0.102(3) 0.021(2) 0.022(3) 0.043(3)
N1 0.048(2) 0.048(2) 0.0420(19) -0.0012(15) 0.0210(16) 0.0045(16)
N2 0.0459(19) 0.0432(19) 0.0398(18) -0.0053(15) 0.0203(16) -0.0002(15)
N3 0.057(2) 0.045(2) 0.046(2) -0.0044(16) 0.0253(18) 0.0032(16)
N4 0.056(2) 0.0414(19) 0.0405(19) -0.0079(15) 0.0215(18) -0.0005(16)
N5 0.0462(19) 0.0386(18) 0.0362(17) 0.0021(14) 0.0145(15) 0.0078(15)
N6 0.048(2) 0.0387(18) 0.0459(19) 0.0021(15) 0.0182(16) 0.0057(15)
O3 0.104(3) 0.103(3) 0.080(3) 0.021(2) 0.045(3) -0.025(3)
O2 0.066(3) 0.121(4) 0.070(3) -0.001(3) -0.003(2) -0.014(2)
O1 0.095(3) 0.125(4) 0.165(5) -0.035(3) 0.083(3) 0.022(3)
O4 0.093(3) 0.0528(19) 0.073(2) -0.0096(16) 0.050(2) -0.0035(17)
O5 0.125(4) 0.085(3) 0.121(4) 0.007(3) 0.064(3) -0.047(3)
O6 0.087(2) 0.060(2) 0.0494(18) -0.0101(15) 0.0320(18) 0.0008(17)
Re1 0.04100(11) 0.04792(11) 0.04346(11) -0.00158(7) 0.02029(8) 0.00308(7)
S1 0.0739(8) 0.0419(6) 0.0528(6) -0.0026(5) 0.0323(6) -0.0140(5)

loop_
_atom_type_symbol
_atom_type_description
_atom_type_scat_dispersion_real
_atom_type_scat_dispersion_imag
_atom_type_scat_source
C C 0.0033 0.0016 'International Tables Vol C Tables 4.2.6.8 and 6.1.1.4'
H H 0.0000 0.0000 'International Tables Vol C Tables 4.2.6.8 and 6.1.1.4'
N N 0.0061 0.0033 'International Tables Vol C Tables 4.2.6.8 and 6.1.1.4'
O O 0.0106 0.0060 'International Tables Vol C Tables 4.2.6.8 and 6.1.1.4'
F F 0.0171 0.0103 'International Tables Vol C Tables 4.2.6.8 and 6.1.1.4'
S S 0.1246 0.1234 'International Tables Vol C Tables 4.2.6.8 and 6.1.1.4'
Re Re -1.0185 7.2310 'International Tables Vol C Tables 4.2.6.8 and 6.1.1.4'

loop_
_geom_angle_atom_site_label_1
_geom_angle_atom_site_label_2
_geom_angle_atom_site_label_3
_geom_angle
O3 C3 Re1 176.7(5)
O2 C2 Re1 178.4(5)
O1 C1 Re1 178.6(5)
N1 C4 N4 107.7(4)
N1 C4 C5 125.6(4)
N4 C4 C5 126.7(4)
C10 C5 C6 119.4(4)
C10 C5 C4 121.5(4)
C6 C5 C4 119.1(4)
C7 C6 C5 119.9(4)
C7 C6 H6 120.1
C5 C6 H6 120.1
C8 C7 C6 120.3(5)
C8 C7 H7 119.9
C6 C7 H7 119.9
C7 C8 C9 120.1(5)
C7 C8 H8 120.0
C9 C8 H8 120.0
C8 C9 C10 121.0(5)
C8 C9 H9 119.5
C10 C9 H9 119.5
C9 C10 C5 119.4(5)
C9 C10 H10 120.3
C5 C10 H10 120.3
N5 C11 C12 122.6(4)
N5 C11 H11 118.7
C12 C11 H11 118.7
C13 C12 C11 119.5(5)
C13 C12 H12 120.3
C11 C12 H12 120.3
C12 C13 C14 120.6(4)
C12 C13 H13 119.7
C14 C13 H13 119.7
C15 C14 C13 117.0(4)
C15 C14 C19 118.5(4)
C13 C14 C19 124.5(4)
N5 C15 C14 122.5(4)
N5 C15 C16 117.1(3)
C14 C15 C16 120.4(4)
N6 C16 C17 123.4(4)
N6 C16 C15 117.3(3)
C17 C16 C15 119.2(4)
C20 C17 C16 116.7(4)
C20 C17 C18 124.0(5)
C16 C17 C18 119.3(4)
C19 C18 C17 121.0(5)
C19 C18 H18 119.5
C17 C18 H18 119.5
C18 C19 C14 121.6(5)
C18 C19 H19 119.2
C14 C19 H19 119.2
C21 C20 C17 120.4(5)
C21 C20 H20 119.8
C17 C20 H20 119.8
C20 C21 C22 120.1(5)
C20 C21 H21 119.9
C22 C21 H21 119.9
N6 C22 C21 121.7(5)
N6 C22 H22 119.2
C21 C22 H22 119.2
F1 C23 F2 107.1(6)
F1 C23 F3 108.4(7)
F2 C23 F3 105.3(5)
F1 C23 S1 112.4(4)
F2 C23 S1 111.5(5)
F3 C23 S1 111.7(4)
C4 N1 N2 104.8(3)
N3 N2 N1 112.7(3)
N3 N2 Re1 123.9(3)
N1 N2 Re1 123.4(2)
N2 N3 N4 104.4(3)
N3 N4 C4 110.4(3)
N3 N4 H4 120(3)
C4 N4 H4 129(3)
C11 N5 C15 117.9(3)
C11 N5 Re1 126.8(3)
C15 N5 Re1 115.2(2)
C22 N6 C16 117.6(4)
C22 N6 Re1 127.8(3)
C16 N6 Re1 114.5(2)
C3 Re1 C1 90.2(2)
C3 Re1 C2 87.5(2)
C1 Re1 C2 89.8(2)
C3 Re1 N5 96.82(18)
C1 Re1 N5 172.57(19)
C2 Re1 N5 93.00(17)
C3 Re1 N6 172.55(18)
C1 Re1 N6 97.3(2)
C2 Re1 N6 92.01(17)
N5 Re1 N6 75.77(12)
C3 Re1 N2 93.53(17)
C1 Re1 N2 92.88(19)
C2 Re1 N2 177.13(17)
N5 Re1 N2 84.23(12)
N6 Re1 N2 86.60(12)
O5 S1 O4 116.7(3)
O5 S1 O6 114.1(2)
O4 S1 O6 113.51(19)
O5 S1 C23 104.9(3)
O4 S1 C23 103.2(3)
O6 S1 C23 102.2(3)
C103 O100 C101 151(5)
O100 C101 C102 156(5)
O100 C101 H10A 97.5
C102 C101 H10A 97.5
O100 C101 H10B 97.5
C102 C101 H10B 97.5
H10A C101 H10B 103.6
C101 C102 H10C 109.5
C101 C102 H10D 109.5
H10C C102 H10D 109.5
C101 C102 H10E 109.5
H10C C102 H10E 109.5
H10D C102 H10E 109.5
O100 C103 C104 150(5)
O100 C103 H10F 99.1
C104 C103 H10F 99.1
O100 C103 H10G 99.1
C104 C103 H10G 99.1
H10F C103 H10G 104.0
C103 C104 H10H 109.5
C103 C104 H10I 109.5
H10H C104 H10I 109.5
C103 C104 H10J 109.5
H10H C104 H10J 109.5
H10I C104 H10J 109.5

loop_
_geom_bond_atom_site_label_1
_geom_bond_atom_site_label_2
_geom_bond_distance
C3 O3 1.149(6)
C3 Re1 1.910(5)
C2 O2 1.141(6)
C2 Re1 1.915(5)
C1 O1 1.149(6)
C1 Re1 1.911(5)
C4 N1 1.328(5)
C4 N4 1.335(5)
C4 C5 1.462(6)
C5 C10 1.384(6)
C5 C6 1.387(6)
C6 C7 1.378(7)
C6 H6 0.9300
C7 C8 1.356(7)
C7 H7 0.9300
C8 C9 1.368(8)
C8 H8 0.9300
C9 C10 1.370(7)
C9 H9 0.9300
C10 H10 0.9300
C11 N5 1.343(5)
C11 C12 1.378(7)
C11 H11 0.9300
C12 C13 1.340(7)
C12 H12 0.9300
C13 C14 1.404(7)
C13 H13 0.9300
C14 C15 1.396(6)
C14 C19 1.424(7)
C15 N5 1.354(5)
C15 C16 1.430(5)
C16 N6 1.358(5)
C16 C17 1.398(6)
C17 C20 1.392(7)
C17 C18 1.424(7)
C18 C19 1.341(7)
C18 H18 0.9300
C19 H19 0.9300
C20 C21 1.345(7)
C20 H20 0.9300
C21 C22 1.396(7)
C21 H21 0.9300
C22 N6 1.340(5)
C22 H22 0.9300
C23 F1 1.286(7)
C23 F2 1.317(7)
C23 F3 1.325(6)
C23 S1 1.793(6)
N1 N2 1.349(5)
N2 N3 1.298(4)
N2 Re1 2.188(3)
N3 N4 1.333(5)
N4 H4 0.873(19)
N5 Re1 2.168(3)
N6 Re1 2.182(3)
O4 S1 1.423(3)
O5 S1 1.414(4)
O6 S1 1.449(3)
O100 C103 1.430(10)
O100 C101 1.434(9)
C101 C102 1.528(10)
C101 H10A 0.9700
C101 H10B 0.9700
C102 H10C 0.9600
C102 H10D 0.9600
C102 H10E 0.9600
C103 C104 1.529(10)
C103 H10F 0.9700
C103 H10G 0.9700
C104 H10H 0.9600
C104 H10I 0.9600
C104 H10J 0.9600

loop_
_geom_hbond_atom_site_label_D
_geom_hbond_atom_site_label_H
_geom_hbond_atom_site_label_A
_geom_hbond_distance_DH
_geom_hbond_distance_HA
_geom_hbond_distance_DA
_geom_hbond_angle_DHA
_geom_hbond_site_symmetry_A
N4 H4 O6 0.873(19) 1.88(2) 2.752(4) 175(4) 7_557

loop_
_geom_torsion_atom_site_label_1
_geom_torsion_atom_site_label_2
_geom_torsion_atom_site_label_3
_geom_torsion_atom_site_label_4
_geom_torsion
N1 C4 C5 C10 153.8(5)
N4 C4 C5 C10 -26.1(7)
N1 C4 C5 C6 -25.2(6)
N4 C4 C5 C6 154.8(4)
C10 C5 C6 C7 -0.1(7)
C4 C5 C6 C7 179.0(4)
C5 C6 C7 C8 -0.6(7)
C6 C7 C8 C9 1.1(8)
C7 C8 C9 C10 -1.1(9)
C8 C9 C10 C5 0.4(9)
C6 C5 C10 C9 0.1(8)
C4 C5 C10 C9 -178.9(5)
N5 C11 C12 C13 0.2(8)
C11 C12 C13 C14 -0.3(8)
C12 C13 C14 C15 0.4(7)
C12 C13 C14 C19 -178.7(5)
C13 C14 C15 N5 -0.3(6)
C19 C14 C15 N5 178.8(4)
C13 C14 C15 C16 -179.4(4)
C19 C14 C15 C16 -0.3(6)
N5 C15 C16 N6 1.8(5)
C14 C15 C16 N6 -179.1(4)
N5 C15 C16 C17 -176.8(4)
C14 C15 C16 C17 2.3(6)
N6 C16 C17 C20 -0.2(6)
C15 C16 C17 C20 178.3(4)
N6 C16 C17 C18 179.0(4)
C15 C16 C17 C18 -2.5(6)
C20 C17 C18 C19 179.8(5)
C16 C17 C18 C19 0.7(8)
C17 C18 C19 C14 1.4(8)
C15 C14 C19 C18 -1.6(8)
C13 C14 C19 C18 177.5(5)
C16 C17 C20 C21 1.4(7)
C18 C17 C20 C21 -177.7(5)
C17 C20 C21 C22 -1.3(8)
C20 C21 C22 N6 0.1(8)
N4 C4 N1 N2 -0.1(4)
C5 C4 N1 N2 179.9(4)
C4 N1 N2 N3 -0.2(4)
C4 N1 N2 Re1 -178.3(2)
N1 N2 N3 N4 0.4(4)
Re1 N2 N3 N4 178.5(2)
N2 N3 N4 C4 -0.5(4)
N1 C4 N4 N3 0.4(5)
C5 C4 N4 N3 -179.7(4)
C12 C11 N5 C15 -0.2(6)
C12 C11 N5 Re1 179.3(4)
C14 C15 N5 C11 0.3(6)
C16 C15 N5 C11 179.4(4)
C14 C15 N5 Re1 -179.3(3)
C16 C15 N5 Re1 -0.1(4)
C21 C22 N6 C16 1.1(7)
C21 C22 N6 Re1 -175.6(4)
C17 C16 N6 C22 -1.1(6)
C15 C16 N6 C22 -179.6(4)
C17 C16 N6 Re1 176.1(3)
C15 C16 N6 Re1 -2.4(4)
O3 C3 Re1 C1 107(9)
O3 C3 Re1 C2 17(9)
O3 C3 Re1 N5 -76(9)
O3 C3 Re1 N6 -70(9)
O3 C3 Re1 N2 -160(9)
O1 C1 Re1 C3 156(24)
O1 C1 Re1 C2 -116(24)
O1 C1 Re1 N5 -4(25)
O1 C1 Re1 N6 -24(24)
O1 C1 Re1 N2 63(24)
O2 C2 Re1 C3 -11(18)
O2 C2 Re1 C1 -101(18)
O2 C2 Re1 N5 86(18)
O2 C2 Re1 N6 162(18)
O2 C2 Re1 N2 101(18)
C11 N5 Re1 C3 -1.2(4)
C15 N5 Re1 C3 178.3(3)
C11 N5 Re1 C1 159.1(14)
C15 N5 Re1 C1 -21.4(16)
C11 N5 Re1 C2 -89.0(4)
C15 N5 Re1 C2 90.5(3)
C11 N5 Re1 N6 179.7(4)
C15 N5 Re1 N6 -0.8(3)
C11 N5 Re1 N2 91.7(3)
C15 N5 Re1 N2 -88.8(3)
C22 N6 Re1 C3 172.2(12)
C16 N6 Re1 C3 -4.5(14)
C22 N6 Re1 C1 -4.1(4)
C16 N6 Re1 C1 179.1(3)
C22 N6 Re1 C2 86.0(4)
C16 N6 Re1 C2 -90.8(3)
C22 N6 Re1 N5 178.6(4)
C16 N6 Re1 N5 1.8(3)
C22 N6 Re1 N2 -96.6(4)
C16 N6 Re1 N2 86.7(3)
N3 N2 Re1 C3 -111.2(3)
N1 N2 Re1 C3 66.7(3)
N3 N2 Re1 C1 -20.8(3)
N1 N2 Re1 C1 157.0(3)
N3 N2 Re1 C2 137(3)
N1 N2 Re1 C2 -45(3)
N3 N2 Re1 N5 152.3(3)
N1 N2 Re1 N5 -29.8(3)
N3 N2 Re1 N6 76.3(3)
N1 N2 Re1 N6 -105.9(3)
F1 C23 S1 O5 -176.7(5)
F2 C23 S1 O5 63.0(5)
F3 C23 S1 O5 -54.6(6)
F1 C23 S1 O4 60.6(5)
F2 C23 S1 O4 -59.7(5)
F3 C23 S1 O4 -177.3(5)
F1 C23 S1 O6 -57.4(5)
F2 C23 S1 O6 -177.7(4)
F3 C23 S1 O6 64.7(5)
C103 O100 C101 C102 170(10)
C101 O100 C103 C104 111(13)
